data_4126671
loop_
_publ_author_name
'Forster, Francis'
'Metsanen, Toni T.'
'Irran, Elisabeth'
'Hrobarik, Peter'
'Oestreich, Martin'

_publ_section_title
;
 Cooperative Al-H Bond Activation in DIBAL-H: Catalytic Generation of an
 Alumenium-Ion-Like Lewis Acid for Hydrodefluorinative Friedel-Crafts
 Alkylation.
;
_journal_name_full 'Journal of the American Chemical Society'
_journal_paper_doi 10.1021/jacs.7b09444
_journal_year 2017
_chemical_formula_moiety 'C38 H59 Al P Ru S, C24 B F20'
_chemical_formula_sum 'C62 H59 Al B F20 P Ru S'
_chemical_formula_weight 1385.98
_chemical_name_systematic
; 
 ? 
;
_space_group_IT_number 2
_symmetry_cell_setting triclinic
_symmetry_space_group_name_Hall '-P 1'
_symmetry_space_group_name_H-M 'P -1'
_atom_sites_solution_hydrogens geom
_atom_sites_solution_primary direct
_atom_sites_solution_secondary difmap
_audit_creation_method 'CrysAlisPro 1.171.38.43c (Rigaku OD, 2015)'
_cell_angle_alpha 96.342(3)
_cell_angle_beta 92.163(3)
_cell_angle_gamma 96.751(3)
_cell_formula_units_Z 2
_cell_length_a 13.1087(4)
_cell_length_b 13.8850(5)
_cell_length_c 16.7103(6)
_cell_measurement_reflns_used 8137
_cell_measurement_temperature 150(2)
_cell_measurement_theta_max 73.4950
_cell_measurement_theta_min 3.2090
_cell_volume 2997.97(18)
_computing_cell_refinement 'CrysAlisPro 1.171.38.43c (Rigaku OD, 2015)'
_computing_data_collection 'CrysAlisPro 1.171.38.43c (Rigaku OD, 2015)'
_computing_data_reduction 'CrysAlisPro 1.171.38.43c (Rigaku OD, 2015)'
_computing_structure_refinement 'SHELXL-97 (Sheldrick, 1997)'
_computing_structure_solution 'SHELXS-97 (Sheldrick, 1990)'
_diffrn_ambient_environment N~2~
_diffrn_ambient_temperature 150.00(10)
_diffrn_detector 'CCD plate'
_diffrn_detector_area_resol_mean 10.5435
_diffrn_detector_type Atlas
_diffrn_measured_fraction_theta_full 0.999
_diffrn_measured_fraction_theta_max 0.999
_diffrn_measurement_device 'four-circle diffractometer'
_diffrn_measurement_device_type 'SuperNova, Single source at offset, Atlas'
_diffrn_measurement_method '\w scans'
_diffrn_radiation_monochromator mirror
_diffrn_radiation_probe x-ray
_diffrn_radiation_type 'Cu K\a'
_diffrn_radiation_wavelength 1.54184
_diffrn_reflns_av_R_equivalents 0.0442
_diffrn_reflns_av_sigmaI/netI 0.0583
_diffrn_reflns_limit_h_max 15
_diffrn_reflns_limit_h_min -12
_diffrn_reflns_limit_k_max 16
_diffrn_reflns_limit_k_min -12
_diffrn_reflns_limit_l_max 19
_diffrn_reflns_limit_l_min -20
_diffrn_reflns_number 20978
_diffrn_reflns_theta_full 67.48
_diffrn_reflns_theta_max 67.48
_diffrn_reflns_theta_min 2.66
_diffrn_source 'sealed X-ray tube'
_diffrn_source_type 'SuperNova (Cu) X-ray Source'
_exptl_absorpt_coefficient_mu 3.748
_exptl_absorpt_correction_T_max 0.8769
_exptl_absorpt_correction_T_min 0.6144
_exptl_absorpt_correction_type multi-scan
_exptl_absorpt_process_details
;
CrysAlisPro 1.171.38.43c (Rigaku Oxford Diffraction, 2015)
Empirical absorption correction using spherical harmonics,
 implemented in SCALE3 ABSPACK scaling algorithm.
;
_exptl_crystal_colour yellow
_exptl_crystal_density_diffrn 1.535
_exptl_crystal_density_method 'not measured'
_exptl_crystal_description plate
_exptl_crystal_F_000 1408
_exptl_crystal_size_max 0.14
_exptl_crystal_size_mid 0.10
_exptl_crystal_size_min 0.04
_refine_diff_density_max 0.705
_refine_diff_density_min -0.760
_refine_diff_density_rms 0.066
_refine_ls_extinction_method none
_refine_ls_goodness_of_fit_ref 1.033
_refine_ls_hydrogen_treatment mixed
_refine_ls_matrix_type full
_refine_ls_number_parameters 834
_refine_ls_number_reflns 10800
_refine_ls_number_restraints 96
_refine_ls_restrained_S_all 1.032
_refine_ls_R_factor_all 0.0520
_refine_ls_R_factor_gt 0.0400
_refine_ls_shift/su_max 0.000
_refine_ls_shift/su_mean 0.000
_refine_ls_structure_factor_coef Fsqd
_refine_ls_weighting_details 'calc w=1/[\s^2^(Fo^2^)+(0.0435P)^2^+0.5698P] where P=(Fo^2^+2Fc^2^)/3'
_refine_ls_weighting_scheme calc
_refine_ls_wR_factor_gt 0.0952
_refine_ls_wR_factor_ref 0.1052
_reflns_number_gt 8975
_reflns_number_total 10800
_reflns_threshold_expression >2sigma(I)
_cod_data_source_file ja7b09444_si_002.cif
_cod_data_source_block cu-2059
_cod_original_cell_volume 2997.98(18)
_cod_original_sg_symbol_H-M P-1
_cod_database_code 4126671

loop_
_symmetry_equiv_pos_as_xyz
'x, y, z'
'-x, -y, -z'

loop_
_atom_site_label
_atom_site_type_symbol
_atom_site_fract_x
_atom_site_fract_y
_atom_site_fract_z
_atom_site_U_iso_or_equiv
_atom_site_adp_type
_atom_site_occupancy
_atom_site_symmetry_multiplicity
_atom_site_calc_flag
_atom_site_refinement_flags
_atom_site_disorder_assembly
_atom_site_disorder_group
Ru1 Ru 0.768134(17) 0.263627(18) 0.312000(14) 0.02825(8) Uani 1 1 d . A .
S1 S 0.64994(6) 0.35546(6) 0.24815(4) 0.03026(17) Uani 1 1 d . A .
P1 P 0.84086(6) 0.22046(6) 0.18800(5) 0.03261(18) Uani 1 1 d . . .
Al1 Al 0.79299(7) 0.46380(8) 0.29423(6) 0.0372(2) Uani 1 1 d . . .
C1 C 0.5494(2) 0.3566(2) 0.31880(19) 0.0300(6) Uani 1 1 d . . .
C2 C 0.5482(2) 0.2928(2) 0.37783(19) 0.0316(7) Uani 1 1 d . A .
C3 C 0.4665(2) 0.2856(3) 0.4287(2) 0.0372(7) Uani 1 1 d . . .
H3A H 0.4651 0.2422 0.4689 0.045 Uiso 1 1 calc R A .
C4 C 0.3876(3) 0.3421(3) 0.4203(2) 0.0424(8) Uani 1 1 d . A .
H4A H 0.3317 0.3374 0.4548 0.051 Uiso 1 1 calc R . .
C5 C 0.3895(3) 0.4057(3) 0.3618(2) 0.0405(8) Uani 1 1 d . . .
H5A H 0.3349 0.4444 0.3569 0.049 Uiso 1 1 calc R A .
C6 C 0.4706(2) 0.4139(2) 0.30957(19) 0.0336(7) Uani 1 1 d . A .
C7 C 0.6372(2) 0.2371(2) 0.38738(19) 0.0306(7) Uani 1 1 d . . .
C8 C 0.6430(2) 0.1465(2) 0.33761(19) 0.0318(7) Uani 1 1 d . A .
C9 C 0.7376(2) 0.1065(2) 0.33797(19) 0.0325(7) Uani 1 1 d . . .
H9A H 0.7476 0.0538 0.2942 0.039 Uiso 1 1 calc R A .
C10 C 0.8255(2) 0.1524(2) 0.38674(19) 0.0345(7) Uani 1 1 d . A .
C11 C 0.8146(2) 0.2376(2) 0.43712(19) 0.0329(7) Uani 1 1 d . . .
H11A H 0.8782 0.2768 0.4637 0.040 Uiso 1 1 calc R A .
C12 C 0.7198(2) 0.2794(2) 0.44233(18) 0.0308(7) Uani 1 1 d . A .
C13 C 0.5511(3) 0.0947(3) 0.2878(2) 0.0427(8) Uani 1 1 d . . .
H13A H 0.5027 0.0630 0.3229 0.064 Uiso 1 1 calc R A .
H13B H 0.5733 0.0453 0.2478 0.064 Uiso 1 1 calc R . .
H13C H 0.5174 0.1419 0.2600 0.064 Uiso 1 1 calc R . .
C14 C 0.9242(3) 0.1068(3) 0.3902(2) 0.0450(9) Uani 1 1 d . . .
H14A H 0.9212 0.0622 0.4318 0.067 Uiso 1 1 calc R A .
H14B H 0.9822 0.1581 0.4033 0.067 Uiso 1 1 calc R . .
H14C H 0.9332 0.0705 0.3378 0.067 Uiso 1 1 calc R . .
C15 C 0.7091(3) 0.3623(2) 0.5051(2) 0.0358(7) Uani 1 1 d . . .
H15A H 0.6822 0.3366 0.5535 0.054 Uiso 1 1 calc R A .
H15B H 0.6615 0.4042 0.4845 0.054 Uiso 1 1 calc R . .
H15C H 0.7764 0.4004 0.5187 0.054 Uiso 1 1 calc R . .
C16 C 0.4708(2) 0.4836(2) 0.2469(2) 0.0329(7) Uani 1 1 d . . .
C17 C 0.4405(2) 0.4475(3) 0.1671(2) 0.0349(7) Uani 1 1 d . A .
C18 C 0.4419(3) 0.5131(3) 0.1093(2) 0.0410(8) Uani 1 1 d . . .
H18A H 0.4212 0.4894 0.0549 0.049 Uiso 1 1 calc R A .
C19 C 0.4730(3) 0.6123(3) 0.1297(2) 0.0405(8) Uani 1 1 d . A .
C20 C 0.4992(3) 0.6462(3) 0.2095(2) 0.0403(8) Uani 1 1 d . . .
H20A H 0.5178 0.7143 0.2243 0.048 Uiso 1 1 calc R A .
C21 C 0.4991(2) 0.5836(3) 0.2688(2) 0.0370(7) Uani 1 1 d . A .
C22 C 0.4027(3) 0.3414(3) 0.1427(2) 0.0448(8) Uani 1 1 d . . .
H22A H 0.3676 0.3335 0.0891 0.067 Uiso 1 1 calc R A .
H22B H 0.3546 0.3180 0.1818 0.067 Uiso 1 1 calc R . .
H22C H 0.4612 0.3035 0.1413 0.067 Uiso 1 1 calc R . .
C23 C 0.4779(3) 0.6824(3) 0.0662(2) 0.0548(11) Uani 1 1 d . . .
H23A H 0.4471 0.7409 0.0861 0.082 Uiso 1 1 calc R A .
H23B H 0.4398 0.6506 0.0168 0.082 Uiso 1 1 calc R . .
H23C H 0.5498 0.7009 0.0546 0.082 Uiso 1 1 calc R . .
C24 C 0.5299(3) 0.6260(3) 0.3549(2) 0.0472(9) Uani 1 1 d . . .
H24A H 0.5753 0.5847 0.3790 0.071 Uiso 1 1 calc R A .
H24B H 0.4682 0.6288 0.3860 0.071 Uiso 1 1 calc R . .
H24C H 0.5660 0.6920 0.3554 0.071 Uiso 1 1 calc R . .
C25 C 0.7652(2) 0.2452(3) 0.09987(19) 0.0355(7) Uani 1 1 d . . .
H25A H 0.7489 0.3133 0.1083 0.043 Uiso 1 1 calc R . .
H25B H 0.8070 0.2389 0.0519 0.043 Uiso 1 1 calc R . .
C26 C 0.6643(3) 0.1759(3) 0.0835(2) 0.0403(8) Uani 1 1 d . . .
H26A H 0.6243 0.1958 0.0388 0.060 Uiso 1 1 calc R . .
H26B H 0.6244 0.1787 0.1319 0.060 Uiso 1 1 calc R . .
H26C H 0.6800 0.1090 0.0693 0.060 Uiso 1 1 calc R . .
C27 C 0.8555(3) 0.0916(3) 0.1633(2) 0.0412(8) Uani 1 1 d . . .
H27A H 0.9045 0.0730 0.2036 0.049 Uiso 1 1 calc R . .
H27B H 0.7883 0.0524 0.1680 0.049 Uiso 1 1 calc R . .
C28 C 0.8936(3) 0.0648(3) 0.0783(2) 0.0486(9) Uani 1 1 d . . .
H28A H 0.8975 -0.0056 0.0696 0.073 Uiso 1 1 calc R . .
H28B H 0.9619 0.1004 0.0738 0.073 Uiso 1 1 calc R . .
H28C H 0.8455 0.0826 0.0377 0.073 Uiso 1 1 calc R . .
C29 C 0.9699(3) 0.2818(3) 0.1756(2) 0.0476(9) Uani 1 1 d . . .
H29A H 0.9940 0.2559 0.1230 0.057 Uiso 1 1 calc R . .
H29B H 0.9658 0.3524 0.1743 0.057 Uiso 1 1 calc R . .
C30 C 1.0488(3) 0.2694(3) 0.2418(3) 0.0553(11) Uani 1 1 d . . .
H30A H 1.1169 0.2991 0.2288 0.083 Uiso 1 1 calc R . .
H30B H 1.0505 0.1997 0.2457 0.083 Uiso 1 1 calc R . .
H30C H 1.0297 0.3015 0.2933 0.083 Uiso 1 1 calc R . .
C31 C 0.7890(3) 0.5516(3) 0.3946(2) 0.0425(8) Uani 1 1 d . A .
H31A H 0.7778 0.6174 0.3811 0.051 Uiso 1 1 calc R . .
H31B H 0.7303 0.5271 0.4254 0.051 Uiso 1 1 calc R . .
C32 C 0.8887(3) 0.5594(3) 0.4474(3) 0.0474(9) Uani 1 1 d . . .
H32A H 0.9015 0.4917 0.4560 0.057 Uiso 1 1 calc R A .
C33 C 0.8828(3) 0.6166(3) 0.5302(3) 0.0581(11) Uani 1 1 d . A .
H33A H 0.9470 0.6161 0.5620 0.087 Uiso 1 1 calc R . .
H33B H 0.8251 0.5863 0.5581 0.087 Uiso 1 1 calc R . .
H33C H 0.8724 0.6841 0.5237 0.087 Uiso 1 1 calc R . .
C34 C 0.9790(3) 0.6045(4) 0.4049(3) 0.0685(13) Uani 1 1 d . A .
H34A H 1.0419 0.6083 0.4394 0.103 Uiso 1 1 calc R . .
H34B H 0.9672 0.6702 0.3938 0.103 Uiso 1 1 calc R . .
H34C H 0.9864 0.5641 0.3541 0.103 Uiso 1 1 calc R . .
C35A C 0.8693(7) 0.4930(5) 0.1955(5) 0.0350(12) Uani 0.50 1 d PU A 1
H35A H 0.9439 0.4943 0.2080 0.042 Uiso 0.50 1 calc PR A 1
H35B H 0.8487 0.4392 0.1518 0.042 Uiso 0.50 1 calc PR A 1
C36A C 0.8501(5) 0.5921(5) 0.1640(4) 0.0350(10) Uani 0.50 1 d PU A 1
H36A H 0.8688 0.6451 0.2095 0.042 Uiso 0.50 1 calc PR A 1
C37A C 0.9182(9) 0.6140(7) 0.0962(7) 0.0435(18) Uani 0.50 1 d PU A 1
H37A H 0.9053 0.6764 0.0781 0.065 Uiso 0.50 1 calc PR A 1
H37B H 0.9032 0.5619 0.0512 0.065 Uiso 0.50 1 calc PR A 1
H37C H 0.9904 0.6177 0.1151 0.065 Uiso 0.50 1 calc PR A 1
C38A C 0.7404(9) 0.5928(8) 0.1403(7) 0.048(2) Uani 0.50 1 d PU A 1
H38A H 0.7317 0.6530 0.1166 0.071 Uiso 0.50 1 calc PR A 1
H38B H 0.6994 0.5896 0.1880 0.071 Uiso 0.50 1 calc PR A 1
H38C H 0.7173 0.5363 0.1007 0.071 Uiso 0.50 1 calc PR A 1
C35B C 0.8735(7) 0.5315(6) 0.2145(5) 0.0412(12) Uani 0.50 1 d PU A 2
H35C H 0.8835 0.6016 0.2355 0.049 Uiso 0.50 1 calc PR A 2
H35D H 0.9424 0.5090 0.2164 0.049 Uiso 0.50 1 calc PR A 2
C36B C 0.8417(6) 0.5265(6) 0.1283(5) 0.0437(11) Uani 0.50 1 d PU A 2
H36B H 0.8332 0.4561 0.1057 0.052 Uiso 0.50 1 calc PR A 2
C37B C 0.9256(9) 0.5799(7) 0.0811(7) 0.048(2) Uani 0.50 1 d PU A 2
H37D H 0.9847 0.5428 0.0775 0.072 Uiso 0.50 1 calc PR A 2
H37E H 0.9474 0.6453 0.1092 0.072 Uiso 0.50 1 calc PR A 2
H37F H 0.8980 0.5855 0.0268 0.072 Uiso 0.50 1 calc PR A 2
C38B C 0.7370(10) 0.5649(8) 0.1152(6) 0.0420(17) Uani 0.50 1 d PU A 2
H38D H 0.6860 0.5322 0.1478 0.063 Uiso 0.50 1 calc PR A 2
H38E H 0.7142 0.5512 0.0581 0.063 Uiso 0.50 1 calc PR A 2
H38F H 0.7443 0.6355 0.1313 0.063 Uiso 0.50 1 calc PR A 2
B1 B 0.8107(3) 0.1209(3) 0.7500(2) 0.0308(7) Uani 1 1 d . . .
F1 F 0.60354(14) 0.11665(14) 0.80250(12) 0.0396(4) Uani 1 1 d . . .
F2 F 0.51095(16) 0.00717(16) 0.90541(13) 0.0513(5) Uani 1 1 d . . .
F3 F 0.61041(19) -0.12969(16) 0.97153(14) 0.0594(6) Uani 1 1 d . . .
F4 F 0.80603(18) -0.15278(16) 0.92965(14) 0.0551(6) Uani 1 1 d . . .
F5 F 0.90186(14) -0.04107(14) 0.83165(13) 0.0434(5) Uani 1 1 d . . .
F6 F 0.63894(14) 0.18820(14) 0.64344(12) 0.0394(4) Uani 1 1 d . . .
F7 F 0.56538(15) 0.09812(16) 0.50210(12) 0.0469(5) Uani 1 1 d . . .
F8 F 0.63028(17) -0.07318(18) 0.44071(12) 0.0545(6) Uani 1 1 d . . .
F9 F 0.76802(18) -0.15572(16) 0.53059(14) 0.0537(6) Uani 1 1 d . . .
F10 F 0.84899(16) -0.06320(15) 0.66938(13) 0.0450(5) Uani 1 1 d . . .
F11 F 0.94817(17) 0.11493(17) 0.60511(13) 0.0525(6) Uani 1 1 d . . .
F12 F 1.15007(19) 0.1394(2) 0.61193(18) 0.0816(9) Uani 1 1 d . . .
F13 F 1.26052(18) 0.1654(2) 0.7560(2) 0.0870(9) Uani 1 1 d . . .
F14 F 1.15883(17) 0.1726(2) 0.89530(17) 0.0680(7) Uani 1 1 d . . .
F15 F 0.95438(15) 0.15268(15) 0.89082(12) 0.0440(5) Uani 1 1 d . . .
F16 F 0.76328(16) 0.22115(14) 0.91350(11) 0.0412(5) Uani 1 1 d . . .
F17 F 0.77041(17) 0.41014(16) 0.95328(13) 0.0515(5) Uani 1 1 d . . .
F18 F 0.80309(17) 0.53757(15) 0.84076(15) 0.0541(6) Uani 1 1 d . . .
F19 F 0.82791(17) 0.46675(15) 0.68590(13) 0.0503(5) Uani 1 1 d . . .
F20 F 0.83326(15) 0.27546(14) 0.64548(11) 0.0409(5) Uani 1 1 d . . .
C40 C 0.7595(2) 0.0476(2) 0.81374(18) 0.0288(6) Uani 1 1 d . . .
C41 C 0.6576(2) 0.0517(2) 0.8338(2) 0.0339(7) Uani 1 1 d . . .
C42 C 0.6079(3) -0.0046(3) 0.8865(2) 0.0384(8) Uani 1 1 d . . .
C43 C 0.6572(3) -0.0739(3) 0.9196(2) 0.0421(8) Uani 1 1 d . . .
C44 C 0.7565(3) -0.0853(2) 0.8990(2) 0.0398(8) Uani 1 1 d . . .
C45 C 0.8047(2) -0.0246(2) 0.8476(2) 0.0345(7) Uani 1 1 d . . .
C46 C 0.7533(2) 0.0704(2) 0.66314(19) 0.0318(7) Uani 1 1 d . . .
C47 C 0.6777(2) 0.1053(2) 0.61735(19) 0.0332(7) Uani 1 1 d . . .
C48 C 0.6369(2) 0.0584(3) 0.5438(2) 0.0379(8) Uani 1 1 d . . .
C49 C 0.6685(3) -0.0286(3) 0.5130(2) 0.0417(8) Uani 1 1 d . . .
C50 C 0.7388(3) -0.0691(3) 0.5576(2) 0.0388(8) Uani 1 1 d . . .
C51 C 0.7782(2) -0.0197(3) 0.6298(2) 0.0356(7) Uani 1 1 d . . .
C52 C 0.9379(2) 0.1280(2) 0.7482(2) 0.0334(7) Uani 1 1 d . . .
C53 C 0.9941(3) 0.1286(3) 0.6795(2) 0.0419(8) Uani 1 1 d . . .
C54 C 1.1016(3) 0.1415(3) 0.6818(3) 0.0566(11) Uani 1 1 d . . .
C55 C 1.1571(3) 0.1551(3) 0.7538(3) 0.0576(11) Uani 1 1 d . . .
C56 C 1.1053(3) 0.1580(3) 0.8235(3) 0.0492(9) Uani 1 1 d . . .
C57 C 0.9993(2) 0.1460(2) 0.8193(2) 0.0373(8) Uani 1 1 d . . .
C58 C 0.7952(2) 0.2364(2) 0.77606(19) 0.0308(7) Uani 1 1 d . . .
C59 C 0.7800(2) 0.2773(2) 0.8531(2) 0.0344(7) Uani 1 1 d . . .
C60 C 0.7828(3) 0.3768(3) 0.8763(2) 0.0379(7) Uani 1 1 d . . .
C61 C 0.7986(3) 0.4405(2) 0.8201(2) 0.0410(8) Uani 1 1 d . . .
C62 C 0.8131(3) 0.4040(3) 0.7422(2) 0.0393(8) Uani 1 1 d . . .
C63 C 0.8124(2) 0.3051(2) 0.7220(2) 0.0328(7) Uani 1 1 d . . .
H1 H 0.865(2) 0.352(2) 0.319(2) 0.030(8) Uiso 1 1 d . . .

loop_
_atom_site_aniso_label
_atom_site_aniso_U_11
_atom_site_aniso_U_22
_atom_site_aniso_U_33
_atom_site_aniso_U_23
_atom_site_aniso_U_13
_atom_site_aniso_U_12
Ru1 0.02688(12) 0.03580(14) 0.02352(13) 0.00682(9) 0.00150(9) 0.00667(9)
S1 0.0277(3) 0.0406(4) 0.0255(4) 0.0114(3) 0.0039(3) 0.0087(3)
P1 0.0316(4) 0.0413(5) 0.0255(4) 0.0050(3) 0.0039(3) 0.0049(3)
Al1 0.0318(5) 0.0431(6) 0.0391(6) 0.0136(4) 0.0046(4) 0.0047(4)
C1 0.0286(15) 0.0364(17) 0.0265(16) 0.0063(13) 0.0025(12) 0.0074(12)
C2 0.0272(15) 0.0385(17) 0.0299(17) 0.0062(13) 0.0004(12) 0.0059(13)
C3 0.0346(17) 0.047(2) 0.0338(18) 0.0159(15) 0.0060(14) 0.0101(14)
C4 0.0368(18) 0.054(2) 0.041(2) 0.0154(17) 0.0161(15) 0.0117(16)
C5 0.0354(17) 0.053(2) 0.0385(19) 0.0132(16) 0.0089(14) 0.0185(15)
C6 0.0315(16) 0.0408(18) 0.0297(17) 0.0081(14) 0.0024(13) 0.0059(13)
C7 0.0325(16) 0.0356(17) 0.0264(16) 0.0127(13) 0.0056(12) 0.0055(13)
C8 0.0319(16) 0.0334(16) 0.0305(17) 0.0095(13) -0.0005(13) 0.0003(13)
C9 0.0388(17) 0.0341(17) 0.0263(16) 0.0072(13) 0.0014(13) 0.0077(13)
C10 0.0374(17) 0.0430(18) 0.0277(17) 0.0134(14) 0.0017(13) 0.0147(14)
C11 0.0312(16) 0.0447(19) 0.0244(16) 0.0099(14) -0.0035(12) 0.0068(13)
C12 0.0316(15) 0.0402(17) 0.0218(15) 0.0081(13) 0.0046(12) 0.0036(13)
C13 0.0412(19) 0.047(2) 0.038(2) 0.0058(16) -0.0036(15) -0.0036(15)
C14 0.046(2) 0.055(2) 0.040(2) 0.0110(17) -0.0006(16) 0.0267(17)
C15 0.0398(17) 0.0381(18) 0.0312(17) 0.0074(14) 0.0028(14) 0.0085(14)
C16 0.0285(15) 0.0415(18) 0.0326(17) 0.0113(14) 0.0037(13) 0.0141(13)
C17 0.0330(16) 0.0445(19) 0.0307(17) 0.0085(14) 0.0037(13) 0.0155(14)
C18 0.0436(19) 0.052(2) 0.0322(18) 0.0107(16) 0.0050(15) 0.0185(16)
C19 0.0409(18) 0.048(2) 0.041(2) 0.0189(16) 0.0123(15) 0.0216(15)
C20 0.0413(18) 0.0392(19) 0.045(2) 0.0119(16) 0.0080(15) 0.0156(15)
C21 0.0338(17) 0.0446(19) 0.0360(19) 0.0073(15) 0.0055(14) 0.0154(14)
C22 0.049(2) 0.049(2) 0.038(2) 0.0085(16) -0.0018(16) 0.0107(16)
C23 0.068(3) 0.059(2) 0.048(2) 0.029(2) 0.014(2) 0.026(2)
C24 0.052(2) 0.051(2) 0.040(2) 0.0010(17) 0.0026(17) 0.0148(17)
C25 0.0396(18) 0.0435(19) 0.0244(16) 0.0087(14) 0.0013(13) 0.0049(14)
C26 0.0444(19) 0.047(2) 0.0295(18) 0.0052(15) -0.0045(14) 0.0085(16)
C27 0.0450(19) 0.051(2) 0.0289(18) 0.0037(15) -0.0001(14) 0.0139(16)
C28 0.057(2) 0.061(2) 0.0304(19) -0.0004(17) 0.0009(16) 0.0229(19)
C29 0.0359(18) 0.066(3) 0.039(2) 0.0009(18) 0.0075(15) -0.0017(17)
C30 0.0327(19) 0.073(3) 0.056(3) -0.008(2) 0.0010(17) 0.0033(18)
C31 0.0378(18) 0.0333(18) 0.058(2) 0.0086(16) 0.0056(16) 0.0057(14)
C32 0.0390(19) 0.044(2) 0.059(2) -0.0012(18) 0.0056(17) 0.0083(15)
C33 0.047(2) 0.062(3) 0.065(3) 0.001(2) 0.008(2) 0.0076(19)
C34 0.043(2) 0.090(4) 0.067(3) 0.004(3) 0.008(2) -0.010(2)
C35A 0.037(2) 0.030(3) 0.039(3) 0.006(2) 0.009(2) 0.006(2)
C36A 0.038(2) 0.031(2) 0.038(3) 0.008(2) 0.011(2) 0.006(2)
C37A 0.048(3) 0.039(4) 0.045(4) 0.012(3) 0.013(3) 0.003(4)
C38A 0.044(2) 0.046(5) 0.056(5) 0.015(4) 0.006(4) 0.010(4)
C35B 0.042(2) 0.040(3) 0.043(3) 0.009(2) 0.008(2) 0.005(3)
C36B 0.044(2) 0.043(3) 0.045(3) 0.009(2) 0.007(2) 0.004(2)
C37B 0.049(3) 0.053(5) 0.044(4) 0.009(4) 0.011(3) 0.004(4)
C38B 0.046(3) 0.039(4) 0.042(4) 0.004(3) 0.005(3) 0.006(3)
B1 0.0286(17) 0.0375(19) 0.0277(18) 0.0054(15) 0.0010(14) 0.0083(14)
F1 0.0327(9) 0.0468(11) 0.0421(11) 0.0104(9) 0.0046(8) 0.0102(8)
F2 0.0426(11) 0.0602(14) 0.0497(13) 0.0036(10) 0.0186(10) -0.0024(10)
F3 0.0812(16) 0.0506(13) 0.0458(13) 0.0157(10) 0.0208(12) -0.0091(12)
F4 0.0741(15) 0.0447(12) 0.0506(13) 0.0243(10) -0.0030(11) 0.0093(11)
F5 0.0376(10) 0.0424(11) 0.0548(13) 0.0171(10) 0.0021(9) 0.0130(8)
F6 0.0402(10) 0.0393(10) 0.0413(11) 0.0103(9) -0.0012(8) 0.0110(8)
F7 0.0383(10) 0.0622(13) 0.0409(12) 0.0201(10) -0.0061(9) -0.0011(9)
F8 0.0553(13) 0.0703(15) 0.0319(11) -0.0045(10) 0.0021(9) -0.0071(11)
F9 0.0654(14) 0.0456(12) 0.0483(13) -0.0093(10) 0.0148(11) 0.0090(10)
F10 0.0493(12) 0.0435(11) 0.0453(12) 0.0054(9) 0.0024(9) 0.0191(9)
F11 0.0524(13) 0.0676(15) 0.0369(12) 0.0047(10) 0.0158(10) 0.0019(11)
F12 0.0551(15) 0.106(2) 0.081(2) -0.0016(16) 0.0410(14) -0.0020(14)
F13 0.0301(12) 0.106(2) 0.124(3) 0.009(2) 0.0129(14) 0.0040(13)
F14 0.0434(12) 0.0810(18) 0.0782(18) 0.0219(14) -0.0209(12) -0.0024(12)
F15 0.0411(11) 0.0554(12) 0.0353(11) 0.0130(9) -0.0026(8) -0.0002(9)
F16 0.0560(12) 0.0428(11) 0.0257(10) 0.0068(8) 0.0063(8) 0.0052(9)
F17 0.0626(14) 0.0496(13) 0.0406(12) -0.0057(10) 0.0063(10) 0.0086(10)
F18 0.0586(13) 0.0312(11) 0.0719(16) 0.0001(10) 0.0067(11) 0.0072(9)
F19 0.0627(13) 0.0406(11) 0.0513(13) 0.0215(10) 0.0051(10) 0.0055(10)
F20 0.0520(11) 0.0434(11) 0.0293(10) 0.0125(8) 0.0065(8) 0.0047(9)
C40 0.0302(15) 0.0335(16) 0.0223(15) 0.0018(12) 0.0001(12) 0.0041(12)
C41 0.0363(17) 0.0367(17) 0.0292(17) 0.0041(14) 0.0023(13) 0.0052(13)
C42 0.0373(18) 0.0428(19) 0.0328(18) 0.0010(15) 0.0071(14) -0.0034(14)
C43 0.060(2) 0.0364(18) 0.0276(18) 0.0062(14) 0.0093(16) -0.0078(16)
C44 0.054(2) 0.0341(18) 0.0326(18) 0.0109(14) -0.0050(15) 0.0050(15)
C45 0.0344(16) 0.0352(17) 0.0340(18) 0.0071(14) -0.0012(13) 0.0032(13)
C46 0.0341(16) 0.0364(17) 0.0270(16) 0.0093(13) 0.0070(13) 0.0055(13)
C47 0.0342(16) 0.0370(17) 0.0307(17) 0.0110(14) 0.0065(13) 0.0056(13)
C48 0.0331(17) 0.050(2) 0.0303(18) 0.0146(15) 0.0020(13) -0.0047(15)
C49 0.0424(19) 0.052(2) 0.0273(18) 0.0007(15) 0.0074(14) -0.0060(16)
C50 0.0410(18) 0.0411(19) 0.0342(19) 0.0028(15) 0.0128(15) 0.0026(15)
C51 0.0348(17) 0.0427(19) 0.0313(18) 0.0071(14) 0.0069(13) 0.0081(14)
C52 0.0355(17) 0.0319(16) 0.0342(18) 0.0063(14) 0.0059(14) 0.0057(13)
C53 0.0380(18) 0.045(2) 0.044(2) 0.0059(16) 0.0108(16) 0.0069(15)
C54 0.047(2) 0.059(3) 0.065(3) 0.005(2) 0.030(2) 0.0039(19)
C55 0.0278(18) 0.064(3) 0.081(3) 0.009(2) 0.0063(19) 0.0052(17)
C56 0.0359(19) 0.054(2) 0.059(3) 0.0147(19) -0.0038(17) 0.0038(16)
C57 0.0332(17) 0.0393(18) 0.042(2) 0.0130(15) 0.0032(14) 0.0054(14)
C58 0.0267(15) 0.0356(17) 0.0317(17) 0.0101(13) 0.0026(12) 0.0051(12)
C59 0.0335(16) 0.0378(18) 0.0330(18) 0.0076(14) 0.0013(13) 0.0060(13)
C60 0.0363(17) 0.0403(19) 0.0366(19) 0.0023(15) 0.0008(14) 0.0054(14)
C61 0.0383(18) 0.0301(17) 0.054(2) 0.0007(15) 0.0006(16) 0.0053(14)
C62 0.0372(18) 0.0397(19) 0.044(2) 0.0160(16) 0.0021(15) 0.0069(14)
C63 0.0322(16) 0.0352(17) 0.0319(17) 0.0082(14) 0.0015(13) 0.0038(13)

loop_
_atom_type_symbol
_atom_type_description
_atom_type_scat_dispersion_real
_atom_type_scat_dispersion_imag
_atom_type_scat_source
C C 0.0181 0.0091 'International Tables Vol C Tables 4.2.6.8 and 6.1.1.4'
H H 0.0000 0.0000 'International Tables Vol C Tables 4.2.6.8 and 6.1.1.4'
B B 0.0090 0.0039 'International Tables Vol C Tables 4.2.6.8 and 6.1.1.4'
F F 0.0727 0.0534 'International Tables Vol C Tables 4.2.6.8 and 6.1.1.4'
Al Al 0.2130 0.2455 'International Tables Vol C Tables 4.2.6.8 and 6.1.1.4'
P P 0.2955 0.4335 'International Tables Vol C Tables 4.2.6.8 and 6.1.1.4'
S S 0.3331 0.5567 'International Tables Vol C Tables 4.2.6.8 and 6.1.1.4'
Ru Ru 0.0552 3.2960 'International Tables Vol C Tables 4.2.6.8 and 6.1.1.4'

loop_
_geom_angle_atom_site_label_1
_geom_angle_atom_site_label_2
_geom_angle_atom_site_label_3
_geom_angle
C7 Ru1 C11 66.92(11)
C7 Ru1 C8 37.76(12)
C11 Ru1 C8 78.10(12)
C7 Ru1 C9 66.81(12)
C11 Ru1 C9 65.06(12)
C8 Ru1 C9 36.54(11)
C7 Ru1 C10 79.73(11)
C11 Ru1 C10 36.20(12)
C8 Ru1 C10 66.77(12)
C9 Ru1 C10 36.76(12)
C7 Ru1 C12 36.93(11)
C11 Ru1 C12 36.97(11)
C8 Ru1 C12 66.44(11)
C9 Ru1 C12 77.43(12)
C10 Ru1 C12 66.34(12)
C7 Ru1 P1 146.10(9)
C11 Ru1 P1 130.46(9)
C8 Ru1 P1 110.86(9)
C9 Ru1 P1 92.95(8)
C10 Ru1 P1 100.51(9)
C12 Ru1 P1 166.76(8)
C7 Ru1 S1 81.07(8)
C11 Ru1 S1 137.70(9)
C8 Ru1 S1 93.48(8)
C9 Ru1 S1 126.84(8)
C10 Ru1 S1 159.50(8)
C12 Ru1 S1 101.58(8)
P1 Ru1 S1 91.45(3)
C7 Ru1 Al1 107.20(9)
C11 Ru1 Al1 111.33(9)
C8 Ru1 Al1 139.03(9)
C9 Ru1 Al1 173.71(8)
C10 Ru1 Al1 142.38(9)
C12 Ru1 Al1 96.62(8)
P1 Ru1 Al1 93.25(3)
S1 Ru1 Al1 51.89(3)
C1 S1 Al1 111.89(11)
C1 S1 Ru1 101.35(10)
Al1 S1 Ru1 73.02(3)
C27 P1 C25 101.94(16)
C27 P1 C29 102.99(18)
C25 P1 C29 104.09(16)
C27 P1 Ru1 116.44(11)
C25 P1 Ru1 113.86(11)
C29 P1 Ru1 115.72(13)
C31 Al1 C35B 110.3(3)
C31 Al1 C35A 127.0(2)
C35B Al1 C35A 16.8(3)
C31 Al1 S1 119.90(11)
C35B Al1 S1 118.4(3)
C35A Al1 S1 105.9(2)
C31 Al1 Ru1 115.12(11)
C35B Al1 Ru1 128.2(3)
C35A Al1 Ru1 112.3(2)
S1 Al1 Ru1 55.09(3)
C6 C1 C2 121.4(3)
C6 C1 S1 120.0(2)
C2 C1 S1 118.4(2)
C3 C2 C1 119.8(3)
C3 C2 C7 121.3(3)
C1 C2 C7 118.8(3)
C4 C3 C2 119.5(3)
C3 C4 C5 120.4(3)
C4 C5 C6 121.1(3)
C1 C6 C5 117.7(3)
C1 C6 C16 122.3(3)
C5 C6 C16 120.0(3)
C12 C7 C8 121.0(3)
C12 C7 C2 118.0(3)
C8 C7 C2 120.7(3)
C12 C7 Ru1 75.30(17)
C8 C7 Ru1 73.78(17)
C2 C7 Ru1 118.5(2)
C9 C8 C7 118.2(3)
C9 C8 C13 120.6(3)
C7 C8 C13 121.2(3)
C9 C8 Ru1 71.97(17)
C7 C8 Ru1 68.47(16)
C13 C8 Ru1 132.2(2)
C8 C9 C10 122.0(3)
C8 C9 Ru1 71.49(18)
C10 C9 Ru1 71.72(18)
C11 C10 C9 117.7(3)
C11 C10 C14 120.3(3)
C9 C10 C14 121.8(3)
C11 C10 Ru1 70.67(18)
C9 C10 Ru1 71.52(17)
C14 C10 Ru1 133.4(2)
C10 C11 C12 123.1(3)
C10 C11 Ru1 73.13(18)
C12 C11 Ru1 73.43(17)
C7 C12 C11 117.4(3)
C7 C12 C15 122.2(3)
C11 C12 C15 120.4(3)
C7 C12 Ru1 67.77(17)
C11 C12 Ru1 69.60(17)
C15 C12 Ru1 135.9(2)
C17 C16 C21 120.6(3)
C17 C16 C6 119.3(3)
C21 C16 C6 120.1(3)
C18 C17 C16 118.6(3)
C18 C17 C22 119.5(3)
C16 C17 C22 121.8(3)
C19 C18 C17 121.4(3)
C20 C19 C18 118.6(3)
C20 C19 C23 120.3(4)
C18 C19 C23 121.1(4)
C19 C20 C21 121.8(3)
C20 C21 C16 118.9(3)
C20 C21 C24 118.8(3)
C16 C21 C24 122.4(3)
C26 C25 P1 112.9(2)
C28 C27 P1 114.8(3)
C30 C29 P1 114.0(3)
C32 C31 Al1 112.1(2)
C34 C32 C33 109.7(3)
C34 C32 C31 110.7(4)
C33 C32 C31 113.3(3)
C36A C35A Al1 114.3(5)
C38A C36A C37A 111.6(8)
C38A C36A C35A 111.4(7)
C37A C36A C35A 111.1(6)
C36B C35B Al1 124.2(6)
C35B C36B C37B 111.3(8)
C35B C36B C38B 112.5(7)
C37B C36B C38B 111.1(8)
C58 B1 C46 115.7(3)
C58 B1 C40 112.5(3)
C46 B1 C40 101.8(2)
C58 B1 C52 101.2(2)
C46 B1 C52 112.1(3)
C40 B1 C52 114.1(3)
C45 C40 C41 113.4(3)
C45 C40 B1 127.2(3)
C41 C40 B1 119.3(3)
F1 C41 C42 116.4(3)
F1 C41 C40 119.3(3)
C42 C41 C40 124.3(3)
F2 C42 C43 119.8(3)
F2 C42 C41 120.4(3)
C43 C42 C41 119.8(3)
F3 C43 C42 120.9(3)
F3 C43 C44 120.1(3)
C42 C43 C44 118.9(3)
F4 C44 C43 120.3(3)
F4 C44 C45 120.5(3)
C43 C44 C45 119.2(3)
F5 C45 C40 121.0(3)
F5 C45 C44 114.6(3)
C40 C45 C44 124.3(3)
C51 C46 C47 112.9(3)
C51 C46 B1 118.9(3)
C47 C46 B1 128.1(3)
F6 C47 C48 115.7(3)
F6 C47 C46 121.0(3)
C48 C47 C46 123.3(3)
F7 C48 C49 119.8(3)
F7 C48 C47 119.8(3)
C49 C48 C47 120.4(3)
F8 C49 C50 120.9(4)
F8 C49 C48 120.3(3)
C50 C49 C48 118.8(3)
F9 C50 C51 120.9(3)
F9 C50 C49 120.1(3)
C51 C50 C49 118.9(3)
F10 C51 C50 115.4(3)
F10 C51 C46 119.1(3)
C50 C51 C46 125.5(3)
C53 C52 C57 113.2(3)
C53 C52 B1 125.5(3)
C57 C52 B1 120.9(3)
F11 C53 C52 121.8(3)
F11 C53 C54 115.0(3)
C52 C53 C54 123.1(4)
F12 C54 C55 120.3(4)
F12 C54 C53 119.2(4)
C55 C54 C53 120.5(4)
F13 C55 C54 120.5(4)
F13 C55 C56 120.8(4)
C54 C55 C56 118.7(3)
F14 C56 C55 119.5(3)
F14 C56 C57 121.0(4)
C55 C56 C57 119.5(4)
F15 C57 C56 115.7(3)
F15 C57 C52 119.4(3)
C56 C57 C52 124.9(3)
C59 C58 C63 113.2(3)
C59 C58 B1 125.4(3)
C63 C58 B1 120.7(3)
F16 C59 C58 121.1(3)
F16 C59 C60 114.4(3)
C58 C59 C60 124.5(3)
F17 C60 C61 120.2(3)
F17 C60 C59 120.3(3)
C61 C60 C59 119.5(3)
F18 C61 C60 120.9(3)
F18 C61 C62 120.4(3)
C60 C61 C62 118.6(3)
F19 C62 C61 119.0(3)
F19 C62 C63 120.9(3)
C61 C62 C63 120.2(3)
F20 C63 C62 116.6(3)
F20 C63 C58 119.4(3)
C62 C63 C58 124.0(3)

loop_
_geom_bond_atom_site_label_1
_geom_bond_atom_site_label_2
_geom_bond_distance
Ru1 C7 2.187(3)
Ru1 C11 2.235(3)
Ru1 C8 2.258(3)
Ru1 C9 2.264(3)
Ru1 C10 2.267(3)
Ru1 C12 2.286(3)
Ru1 P1 2.3603(8)
Ru1 S1 2.4094(8)
Ru1 Al1 2.8101(11)
S1 C1 1.803(3)
S1 Al1 2.3117(13)
P1 C27 1.825(4)
P1 C25 1.831(3)
P1 C29 1.832(3)
Al1 C31 1.968(4)
Al1 C35B 1.981(9)
Al1 C35A 2.016(8)
C1 C6 1.390(4)
C1 C2 1.395(4)
C2 C3 1.393(4)
C2 C7 1.488(4)
C3 C4 1.382(5)
C4 C5 1.387(5)
C5 C6 1.402(4)
C6 C16 1.502(4)
C7 C12 1.420(4)
C7 C8 1.440(5)
C8 C9 1.418(4)
C8 C13 1.500(4)
C9 C10 1.429(5)
C10 C11 1.399(5)
C10 C14 1.507(4)
C11 C12 1.434(4)
C12 C15 1.492(5)
C16 C17 1.397(5)
C16 C21 1.399(5)
C17 C18 1.397(5)
C17 C22 1.505(5)
C18 C19 1.391(5)
C19 C20 1.382(5)
C19 C23 1.515(5)
C20 C21 1.388(5)
C21 C24 1.514(5)
C25 C26 1.538(4)
C27 C28 1.543(5)
C29 C30 1.523(5)
C31 C32 1.535(5)
C32 C34 1.512(5)
C32 C33 1.527(6)
C35A C36A 1.570(10)
C36A C38A 1.479(14)
C36A C37A 1.503(12)
C35B C36B 1.476(12)
C36B C37B 1.544(13)
C36B C38B 1.546(14)
B1 C58 1.653(5)
B1 C46 1.653(5)
B1 C40 1.660(4)
B1 C52 1.660(5)
F1 C41 1.348(4)
F2 C42 1.345(4)
F3 C43 1.344(4)
F4 C44 1.336(4)
F5 C45 1.351(4)
F6 C47 1.348(4)
F7 C48 1.352(4)
F8 C49 1.345(4)
F9 C50 1.340(4)
F10 C51 1.355(4)
F11 C53 1.344(4)
F12 C54 1.349(5)
F13 C55 1.346(4)
F14 C56 1.350(5)
F15 C57 1.350(4)
F16 C59 1.350(4)
F17 C60 1.341(4)
F18 C61 1.347(4)
F19 C62 1.355(4)
F20 C63 1.348(4)
C40 C45 1.383(4)
C40 C41 1.396(4)
C41 C42 1.374(5)
C42 C43 1.373(5)
C43 C44 1.382(5)
C44 C45 1.389(5)
C46 C51 1.392(5)
C46 C47 1.392(4)
C47 C48 1.383(5)
C48 C49 1.375(5)
C49 C50 1.373(5)
C50 C51 1.371(5)
C52 C53 1.389(5)
C52 C57 1.391(5)
C53 C54 1.398(5)
C54 C55 1.365(6)
C55 C56 1.369(6)
C56 C57 1.379(5)
C58 C59 1.381(5)
C58 C63 1.389(4)
C59 C60 1.388(5)
C60 C61 1.365(5)
C61 C62 1.371(5)
C62 C63 1.377(5)
